data_2300693
loop_
_publ_author_name
'Fischer, Andreas'
'Langmann, Jan'
'V\"ost, Marcel'
'Eickerling, Georg'
'Scherer, Wolfgang'

_publ_section_title
;
 HTD2: a single-crystal X-ray diffractometer for combined
 high-pressure/low-temperature experiments at laboratory scale
;
_journal_coeditor_code IU5026
_journal_issue 5
_journal_name_full 'Journal of Applied Crystallography'
_journal_page_first
;
;
_journal_paper_doi 10.1107/S160057672200766X
_journal_volume 55
_journal_year 2022
_chemical_compound_source 'synthesized by authors, see text'
_chemical_formula_moiety 'C4 Co Sc3'
_chemical_formula_sum 'C4 Co Sc3'
_chemical_formula_weight 241.85
_space_group_IT_number 12
_space_group_name_Hall '-C 2y'
_space_group_name_H-M_alt 'C 1 2/m 1'
_symmetry_cell_setting monoclinic
_symmetry_Int_Tables_number 12
_symmetry_space_group_name_Hall '-C 2y'
_symmetry_space_group_name_H-M 'C 1 2/m 1'
_atom_sites_solution_primary dual
_cell_angle_alpha 90
_cell_angle_beta 104.508(3)
_cell_angle_gamma 90
_cell_formula_units_Z 4
_cell_length_a 5.5300(4)
_cell_length_b 11.9606(15)
_cell_length_c 5.5350(6)
_cell_measurement_reflns_used 413
_cell_measurement_temperature 2.0(3)
_cell_measurement_theta_max 30.88646
_cell_measurement_theta_min 4.91525
_cell_volume 354.42(6)
_computing_cell_refinement 'PEAKREF (Duisenberg, 2003)'
_computing_data_collection 'EVAL-14 (Duisenberg, 2003'
_computing_data_reduction 'SADABS-2016/2 (Krause, 2015)'
_computing_molecular_graphics 'DIAMOND (Brandenburg, 2020)'
_computing_publication_material 'JANA2006 (Petricek, 2014)'
_computing_structure_refinement 'JANA2006 (Petricek, 2014)'
_computing_structure_solution 'SUPERFLIP (Palatinus, 2007)'
_diffrn_ambient_temperature 2.0(3)
_diffrn_detector 'DECTRIS Pilatus CdTe 300K pixel detector'
_diffrn_detector_area_resol_mean 5.8
_diffrn_measured_fraction_theta_full 0.37
_diffrn_measured_fraction_theta_max 0.16
_diffrn_measurement_device 'four-circle diffractometer'
_diffrn_measurement_device_type 'HUBER four-circle Eulerian cradle'
_diffrn_measurement_method '\f scans'
_diffrn_radiation_monochromator 'mirror optics'
_diffrn_radiation_source 'INCOATEC I\mS microfocus x-ray source'
_diffrn_radiation_type AgK\a
_diffrn_radiation_wavelength 0.56089
_diffrn_reflns_av_R_equivalents 0.0363
_diffrn_reflns_av_unetI/netI 0.0311
_diffrn_reflns_limit_h_max 7
_diffrn_reflns_limit_h_min -7
_diffrn_reflns_limit_k_max 15
_diffrn_reflns_limit_k_min -14
_diffrn_reflns_limit_l_max 6
_diffrn_reflns_limit_l_min -6
_diffrn_reflns_number 679
_diffrn_reflns_reduction_process
;
Merged with JANA2006 
(Petricek, 2014)
;
_diffrn_reflns_theta_full 15.11
_diffrn_reflns_theta_max 30.94
_diffrn_reflns_theta_min 3.29
_diffrn_source 'microfocus sealed x-ray tube'
_exptl_absorpt_coefficient_mu 5.041
_exptl_absorpt_correction_T_max 0.6480
_exptl_absorpt_correction_T_min 0.3903
_exptl_absorpt_correction_type multi-scan
_exptl_absorpt_process_details 'SADABS-2016/2 (Krause, 2015)'
_exptl_crystal_colour 'metallic dark grey'
_exptl_crystal_density_diffrn 4.5324
_exptl_crystal_density_method 'not measured'
_exptl_crystal_description block
_exptl_crystal_F_000 456
_exptl_crystal_size_max 0.147
_exptl_crystal_size_mid 0.098
_exptl_crystal_size_min 0.073
_refine_diff_density_max 0.92
_refine_diff_density_min -0.90
_refine_ls_extinction_method none
_refine_ls_goodness_of_fit_gt 2.26
_refine_ls_goodness_of_fit_ref 2.26
_refine_ls_number_constraints 1
_refine_ls_number_parameters 18
_refine_ls_number_reflns 165
_refine_ls_number_restraints 0
_refine_ls_R_factor_all 0.0583
_refine_ls_R_factor_gt 0.0583
_refine_ls_shift/su_max 0.0007
_refine_ls_shift/su_mean 0.0001
_refine_ls_structure_factor_coef Fsqd
_refine_ls_weighting_details w=1/(\s^2^(I)+0.0004I^2^)
_refine_ls_weighting_scheme sigma
_refine_ls_wR_factor_gt 0.1427
_refine_ls_wR_factor_ref 0.1427
_reflns_number_gt 165
_reflns_number_total 189
_reflns_threshold_expression I>1.5\s(I)
_cod_data_source_file iu5026sup1.cif
_cod_data_source_block Sc3CoC4_2K_3.3GPa
_cod_database_code 2300693

loop_
_space_group_symop_id
_space_group_symop_operation_xyz
1 x,y,z
2 -x,y,-z
3 -x,-y,-z
4 x,-y,z
5 x+1/2,y+1/2,z
6 -x+1/2,y+1/2,-z
7 -x+1/2,-y+1/2,-z
8 x+1/2,-y+1/2,z

loop_
_atom_site_label
_atom_site_type_symbol
_atom_site_fract_x
_atom_site_fract_y
_atom_site_fract_z
_atom_site_adp_type
_atom_site_U_iso_or_equiv
_atom_site_site_symmetry_multiplicity
_atom_site_occupancy
_atom_site_calc_flag
_atom_site_refinement_flags
_atom_site_disorder_assembly
_atom_site_disorder_group
Co1 Co 0.2582(2) 0 0.2595(3) Uiso 0.0010(5) 4 1 d . . .
Sc1 Sc 0.7534(3) 0 0.2460(4) Uiso 0.0006(6) 4 1 d . . .
Sc2 Sc 0 0.18819(19) 0 Uiso 0.0009(5) 4 1 d . . .
Sc3 Sc 0 0.31127(19) 0.5 Uiso 0.0006(5) 4 1 d . . .
C1 C 0.4180(16) 0.1240(7) 0.0808(17) Uiso 0.0029(12) 8 1 d . . .
C2 C 0.0836(16) 0.1235(7) 0.4210(17) Uiso 0.0029(12) 8 1 d . . .

loop_
_atom_type_symbol
_atom_type_scat_dispersion_real
_atom_type_scat_dispersion_imag
_atom_type_scat_source
C 0.0015 0.0009 'International Tables Vol C tables 4.2.6.8 and 6.1.1.1'
Co 0.3050 0.6296 'International Tables Vol C tables 4.2.6.8 and 6.1.1.1'
Sc 0.1829 0.2348 'International Tables Vol C tables 4.2.6.8 and 6.1.1.1'

loop_
_exptl_crystal_face_index_h
_exptl_crystal_face_index_k
_exptl_crystal_face_index_l
_exptl_crystal_face_perp_dist
0 -5 -6 0.046
8 -5 0 0.036
-1 -5 3 0.026
-2 5 0 0.021
-7 4 1 0.032
-1 -5 1 0.030
7 1 1 0.045
-1 -1 9 0.021
4 2 2 0.038
4 1 -4 0.059
0 -3 -10 0.045
1 1 1 0.036
0 -1 0 0.028
5 -5 -1 0.037

loop_
_geom_angle_atom_site_label_1
_geom_angle_atom_site_label_2
_geom_angle_atom_site_label_3
_geom_angle_site_symmetry_1
_geom_angle_site_symmetry_2
_geom_angle_site_symmetry_3
_geom_angle
_geom_angle_publ_flag
Sc1 Co1 Sc1 1_455 . . 177.00(9) ?
Sc1 Co1 Sc1 1_455 . 2_655 101.74(7) ?
Sc1 Co1 Sc1 1_455 . 2_656 75.70(7) ?
Sc1 Co1 Sc2 1_455 . . 67.24(4) ?
Sc1 Co1 Sc2 1_455 . 3_555 67.24(4) ?
Sc1 Co1 Sc3 1_455 . 5_545 111.85(5) ?
Sc1 Co1 Sc3 1_455 . 7_556 111.85(5) ?
Sc1 Co1 C1 1_455 . . 121.8(2) ?
Sc1 Co1 C1 1_455 . 4_555 121.8(2) ?
Sc1 Co1 C2 1_455 . . 56.0(2) ?
Sc1 Co1 C2 1_455 . 4_555 56.0(2) ?
Sc1 Co1 Sc1 . . 2_655 75.27(7) ?
Sc1 Co1 Sc1 . . 2_656 107.30(7) ?
Sc1 Co1 Sc2 . . . 111.18(5) ?
Sc1 Co1 Sc2 . . 3_555 111.18(5) ?
Sc1 Co1 Sc3 . . 5_545 69.63(4) ?
Sc1 Co1 Sc3 . . 7_556 69.63(4) ?
Sc1 Co1 C1 . . . 56.5(2) ?
Sc1 Co1 C1 . . 4_555 56.5(2) ?
Sc1 Co1 C2 . . . 125.5(2) ?
Sc1 Co1 C2 . . 4_555 125.5(2) ?
Sc1 Co1 Sc1 2_655 . 2_656 177.43(7) ?
Sc1 Co1 Sc2 2_655 . . 67.12(4) ?
Sc1 Co1 Sc2 2_655 . 3_555 67.12(4) ?
Sc1 Co1 Sc3 2_655 . 5_545 111.58(5) ?
Sc1 Co1 Sc3 2_655 . 7_556 111.58(5) ?
Sc1 Co1 C1 2_655 . . 55.4(2) ?
Sc1 Co1 C1 2_655 . 4_555 55.4(2) ?
Sc1 Co1 C2 2_655 . . 122.3(2) ?
Sc1 Co1 C2 2_655 . 4_555 122.3(2) ?
Sc1 Co1 Sc2 2_656 . . 111.54(5) ?
Sc1 Co1 Sc2 2_656 . 3_555 111.54(5) ?
Sc1 Co1 Sc3 2_656 . 5_545 69.70(4) ?
Sc1 Co1 Sc3 2_656 . 7_556 69.70(4) ?
Sc1 Co1 C1 2_656 . . 125.9(2) ?
Sc1 Co1 C1 2_656 . 4_555 125.9(2) ?
Sc1 Co1 C2 2_656 . . 56.3(2) ?
Sc1 Co1 C2 2_656 . 4_555 56.3(2) ?
Sc2 Co1 Sc2 . . 3_555 104.17(6) ?
Sc2 Co1 Sc3 . . 5_545 177.96(6) ?
Sc2 Co1 Sc3 . . 7_556 73.81(4) ?
Sc2 Co1 C1 . . . 54.6(2) ?
Sc2 Co1 C1 . . 4_555 122.5(2) ?
Sc2 Co1 C2 . . . 55.2(2) ?
Sc2 Co1 C2 . . 4_555 123.2(2) ?
Sc2 Co1 Sc3 3_555 . 5_545 73.81(4) ?
Sc2 Co1 Sc3 3_555 . 7_556 177.96(6) ?
Sc2 Co1 C1 3_555 . . 122.5(2) ?
Sc2 Co1 C1 3_555 . 4_555 54.6(2) ?
Sc2 Co1 C2 3_555 . . 123.2(2) ?
Sc2 Co1 C2 3_555 . 4_555 55.2(2) ?
Sc3 Co1 Sc3 5_545 . 7_556 108.21(6) ?
Sc3 Co1 C1 5_545 . . 126.1(2) ?
Sc3 Co1 C1 5_545 . 4_555 56.2(2) ?
Sc3 Co1 C2 5_545 . . 126.0(3) ?
Sc3 Co1 C2 5_545 . 4_555 55.9(2) ?
Sc3 Co1 C1 7_556 . . 56.2(2) ?
Sc3 Co1 C1 7_556 . 4_555 126.1(2) ?
Sc3 Co1 C2 7_556 . . 55.9(2) ?
Sc3 Co1 C2 7_556 . 4_555 126.0(3) ?
C1 Co1 C1 . . 4_555 90.0(4) ?
C1 Co1 C2 . . . 89.8(4) ?
C1 Co1 C2 . . 4_555 177.0(3) ?
C1 Co1 C2 4_555 . . 177.0(3) ?
C1 Co1 C2 4_555 . 4_555 89.8(4) ?
C2 Co1 C2 . . 4_555 90.2(4) ?
Co1 Sc1 Co1 . . 1_655 177.00(10) ?
Co1 Sc1 Co1 . . 2_655 104.73(7) ?
Co1 Sc1 Co1 . . 2_656 72.70(7) ?
Co1 Sc1 Sc1 . . 2_655 52.69(6) ?
Co1 Sc1 Sc1 . . 2_756 125.11(9) ?
Co1 Sc1 Sc2 . . 1_655 123.91(4) ?
Co1 Sc1 Sc2 . . 3_655 123.91(4) ?
Co1 Sc1 Sc3 . . 5_545 55.60(4) ?
Co1 Sc1 Sc3 . . 7_556 55.60(4) ?
Co1 Sc1 C1 . . . 47.5(2) ?
Co1 Sc1 C1 . . 2_655 79.0(2) ?
Co1 Sc1 C1 . . 3_655 79.0(2) ?
Co1 Sc1 C1 . . 4_555 47.5(2) ?
Co1 Sc1 C2 . . 1_655 131.3(2) ?
Co1 Sc1 C2 . . 2_656 99.6(2) ?
Co1 Sc1 C2 . . 3_656 99.6(2) ?
Co1 Sc1 C2 . . 4_655 131.3(2) ?
Co1 Sc1 Co1 1_655 . 2_655 78.26(7) ?
Co1 Sc1 Co1 1_655 . 2_656 104.30(7) ?
Co1 Sc1 Sc1 1_655 . 2_655 130.31(9) ?
Co1 Sc1 Sc1 1_655 . 2_756 51.89(6) ?
Co1 Sc1 Sc2 1_655 . 1_655 57.60(4) ?
Co1 Sc1 Sc2 1_655 . 3_655 57.60(4) ?
Co1 Sc1 Sc3 1_655 . 5_545 122.85(4) ?
Co1 Sc1 Sc3 1_655 . 7_556 122.85(4) ?
Co1 Sc1 C1 1_655 . . 134.0(2) ?
Co1 Sc1 C1 1_655 . 2_655 103.3(2) ?
Co1 Sc1 C1 1_655 . 3_655 103.3(2) ?
Co1 Sc1 C1 1_655 . 4_555 134.0(2) ?
Co1 Sc1 C2 1_655 . 1_655 47.1(2) ?
Co1 Sc1 C2 1_655 . 2_656 78.1(2) ?
Co1 Sc1 C2 1_655 . 3_656 78.1(2) ?
Co1 Sc1 C2 1_655 . 4_655 47.1(2) ?
Co1 Sc1 Co1 2_655 . 2_656 177.43(8) ?
Co1 Sc1 Sc1 2_655 . 2_655 52.05(5) ?
Co1 Sc1 Sc1 2_655 . 2_756 130.15(8) ?
Co1 Sc1 Sc2 2_655 . 1_655 57.52(4) ?
Co1 Sc1 Sc2 2_655 . 3_655 57.52(4) ?
Co1 Sc1 Sc3 2_655 . 5_545 123.04(4) ?
Co1 Sc1 Sc3 2_655 . 7_556 123.04(4) ?
Co1 Sc1 C1 2_655 . . 78.1(2) ?
Co1 Sc1 C1 2_655 . 2_655 47.3(2) ?
Co1 Sc1 C1 2_655 . 3_655 47.3(2) ?
Co1 Sc1 C1 2_655 . 4_555 78.1(2) ?
Co1 Sc1 C2 2_655 . 1_655 103.5(3) ?
Co1 Sc1 C2 2_655 . 2_656 134.0(2) ?
Co1 Sc1 C2 2_655 . 3_656 134.0(2) ?
Co1 Sc1 C2 2_655 . 4_655 103.5(3) ?
Co1 Sc1 Sc1 2_656 . 2_655 125.39(8) ?
Co1 Sc1 Sc1 2_656 . 2_756 52.41(5) ?
Co1 Sc1 Sc2 2_656 . 1_655 123.78(4) ?
Co1 Sc1 Sc2 2_656 . 3_655 123.78(4) ?
Co1 Sc1 Sc3 2_656 . 5_545 55.63(4) ?
Co1 Sc1 Sc3 2_656 . 7_556 55.63(4) ?
Co1 Sc1 C1 2_656 . . 99.9(2) ?
Co1 Sc1 C1 2_656 . 2_655 131.3(2) ?
Co1 Sc1 C1 2_656 . 3_655 131.3(2) ?
Co1 Sc1 C1 2_656 . 4_555 99.9(2) ?
Co1 Sc1 C2 2_656 . 1_655 78.5(3) ?
Co1 Sc1 C2 2_656 . 2_656 47.3(2) ?
Co1 Sc1 C2 2_656 . 3_656 47.3(2) ?
Co1 Sc1 C2 2_656 . 4_655 78.5(3) ?
Sc1 Sc1 Sc1 2_655 . 2_756 177.80(9) ?
Sc1 Sc1 Sc2 2_655 . 1_655 90.76(5) ?
Sc1 Sc1 Sc2 2_655 . 3_655 90.76(5) ?
Sc1 Sc1 Sc3 2_655 . 5_545 89.30(4) ?
Sc1 Sc1 Sc3 2_655 . 7_556 89.30(4) ?
Sc1 Sc1 C1 2_655 . . 43.9(2) ?
Sc1 Sc1 C1 2_655 . 2_655 44.5(2) ?
Sc1 Sc1 C1 2_655 . 3_655 44.5(2) ?
Sc1 Sc1 C1 2_655 . 4_555 43.9(2) ?
Sc1 Sc1 C2 2_655 . 1_655 136.9(2) ?
Sc1 Sc1 C2 2_655 . 2_656 135.0(2) ?
Sc1 Sc1 C2 2_655 . 3_656 135.0(2) ?
Sc1 Sc1 C2 2_655 . 4_655 136.9(2) ?
Sc1 Sc1 Sc2 2_756 . 1_655 90.76(4) ?
Sc1 Sc1 Sc2 2_756 . 3_655 90.76(4) ?
Sc1 Sc1 Sc3 2_756 . 5_545 89.16(5) ?
Sc1 Sc1 Sc3 2_756 . 7_556 89.16(5) ?
Sc1 Sc1 C1 2_756 . . 135.1(2) ?
Sc1 Sc1 C1 2_756 . 2_655 136.4(2) ?
Sc1 Sc1 C1 2_756 . 3_655 136.4(2) ?
Sc1 Sc1 C1 2_756 . 4_555 135.1(2) ?
Sc1 Sc1 C2 2_756 . 1_655 44.0(2) ?
Sc1 Sc1 C2 2_756 . 2_656 44.1(2) ?
Sc1 Sc1 C2 2_756 . 3_656 44.1(2) ?
Sc1 Sc1 C2 2_756 . 4_655 44.0(2) ?
Sc2 Sc1 Sc2 1_655 . 3_655 92.50(7) ?
Sc2 Sc1 Sc3 1_655 . 5_545 179.23(7) ?
Sc2 Sc1 Sc3 1_655 . 7_556 88.27(4) ?
Sc2 Sc1 C1 1_655 . . 76.4(2) ?
Sc2 Sc1 C1 1_655 . 2_655 49.0(2) ?
Sc2 Sc1 C1 1_655 . 3_655 104.8(2) ?
Sc2 Sc1 C1 1_655 . 4_555 132.0(2) ?
Sc2 Sc1 C2 1_655 . 1_655 49.4(2) ?
Sc2 Sc1 C2 1_655 . 2_656 76.4(2) ?
Sc2 Sc1 C2 1_655 . 3_656 132.1(2) ?
Sc2 Sc1 C2 1_655 . 4_655 104.7(2) ?
Sc2 Sc1 Sc3 3_655 . 5_545 88.27(4) ?
Sc2 Sc1 Sc3 3_655 . 7_556 179.23(7) ?
Sc2 Sc1 C1 3_655 . . 132.0(2) ?
Sc2 Sc1 C1 3_655 . 2_655 104.8(2) ?
Sc2 Sc1 C1 3_655 . 3_655 49.0(2) ?
Sc2 Sc1 C1 3_655 . 4_555 76.4(2) ?
Sc2 Sc1 C2 3_655 . 1_655 104.7(2) ?
Sc2 Sc1 C2 3_655 . 2_656 132.1(2) ?
Sc2 Sc1 C2 3_655 . 3_656 76.4(2) ?
Sc2 Sc1 C2 3_655 . 4_655 49.4(2) ?
Sc3 Sc1 Sc3 5_545 . 7_556 90.96(7) ?
Sc3 Sc1 C1 5_545 . . 103.1(2) ?
Sc3 Sc1 C1 5_545 . 2_655 130.9(2) ?
Sc3 Sc1 C1 5_545 . 3_655 75.7(2) ?
Sc3 Sc1 C1 5_545 . 4_555 48.3(2) ?
Sc3 Sc1 C2 5_545 . 1_655 130.3(2) ?
Sc3 Sc1 C2 5_545 . 2_656 103.0(2) ?
Sc3 Sc1 C2 5_545 . 3_656 48.0(2) ?
Sc3 Sc1 C2 5_545 . 4_655 75.8(2) ?
Sc3 Sc1 C1 7_556 . . 48.3(2) ?
Sc3 Sc1 C1 7_556 . 2_655 75.7(2) ?
Sc3 Sc1 C1 7_556 . 3_655 130.9(2) ?
Sc3 Sc1 C1 7_556 . 4_555 103.1(2) ?
Sc3 Sc1 C2 7_556 . 1_655 75.8(2) ?
Sc3 Sc1 C2 7_556 . 2_656 48.0(2) ?
Sc3 Sc1 C2 7_556 . 3_656 103.0(2) ?
Sc3 Sc1 C2 7_556 . 4_655 130.3(2) ?
C1 Sc1 C1 . . 2_655 35.1(3) ?
C1 Sc1 C1 . . 3_655 88.4(3) ?
C1 Sc1 C1 . . 4_555 77.4(3) ?
C1 Sc1 C2 . . 1_655 102.5(3) ?
C1 Sc1 C2 . . 2_656 91.1(3) ?
C1 Sc1 C2 . . 3_656 143.3(4) ?
C1 Sc1 C2 . . 4_655 178.4(4) ?
C1 Sc1 C1 2_655 . 3_655 78.4(3) ?
C1 Sc1 C1 2_655 . 4_555 88.4(3) ?
C1 Sc1 C2 2_655 . 1_655 92.4(3) ?
C1 Sc1 C2 2_655 . 2_656 102.0(3) ?
C1 Sc1 C2 2_655 . 3_656 178.4(4) ?
C1 Sc1 C2 2_655 . 4_655 146.4(4) ?
C1 Sc1 C1 3_655 . 4_555 35.1(3) ?
C1 Sc1 C2 3_655 . 1_655 146.4(4) ?
C1 Sc1 C2 3_655 . 2_656 178.4(4) ?
C1 Sc1 C2 3_655 . 3_656 102.0(3) ?
C1 Sc1 C2 3_655 . 4_655 92.4(3) ?
C1 Sc1 C2 4_555 . 1_655 178.4(4) ?
C1 Sc1 C2 4_555 . 2_656 143.3(4) ?
C1 Sc1 C2 4_555 . 3_656 91.1(3) ?
C1 Sc1 C2 4_555 . 4_655 102.5(3) ?
C2 Sc1 C2 1_655 . 2_656 35.1(3) ?
C2 Sc1 C2 1_655 . 3_656 88.1(3) ?
C2 Sc1 C2 1_655 . 4_655 77.5(3) ?
C2 Sc1 C2 2_656 . 3_656 77.6(3) ?
C2 Sc1 C2 2_656 . 4_655 88.1(3) ?
C2 Sc1 C2 3_656 . 4_655 35.1(3) ?
Co1 Sc2 Co1 . . 2_555 75.83(6) ?
Co1 Sc2 Sc1 . . 1_455 55.16(5) ?
Co1 Sc2 Sc1 . . 2_655 55.36(6) ?
Co1 Sc2 Sc2 . . 7_455 134.59(5) ?
Co1 Sc2 Sc2 . . 7_555 92.41(4) ?
Co1 Sc2 Sc3 . . 1_554 134.77(5) ?
Co1 Sc2 Sc3 . . . 92.10(5) ?
Co1 Sc2 Sc3 . . 7_455 128.02(8) ?
Co1 Sc2 Sc3 . . 7_556 52.19(4) ?
Co1 Sc2 C1 . . . 46.2(2) ?
Co1 Sc2 C1 . . 2_555 100.4(2) ?
Co1 Sc2 C1 . . 7_555 138.74(19) ?
Co1 Sc2 C1 . . 8_455 138.8(2) ?
Co1 Sc2 C2 . . . 45.8(2) ?
Co1 Sc2 C2 . . 2_555 100.7(2) ?
Co1 Sc2 Sc1 2_555 . 1_455 55.36(6) ?
Co1 Sc2 Sc1 2_555 . 2_655 55.16(5) ?
Co1 Sc2 Sc2 2_555 . 7_455 92.41(4) ?
Co1 Sc2 Sc2 2_555 . 7_555 134.59(5) ?
Co1 Sc2 Sc3 2_555 . 1_554 92.10(5) ?
Co1 Sc2 Sc3 2_555 . . 134.77(5) ?
Co1 Sc2 Sc3 2_555 . 7_455 52.19(4) ?
Co1 Sc2 Sc3 2_555 . 7_556 128.02(8) ?
Co1 Sc2 C1 2_555 . . 100.4(2) ?
Co1 Sc2 C1 2_555 . 2_555 46.2(2) ?
Co1 Sc2 C1 2_555 . 7_555 138.8(2) ?
Co1 Sc2 C1 2_555 . 8_455 138.74(19) ?
Co1 Sc2 C2 2_555 . . 100.7(2) ?
Co1 Sc2 C2 2_555 . 2_555 45.8(2) ?
Sc1 Sc2 Sc1 1_455 . 2_655 87.50(7) ?
Sc1 Sc2 Sc2 1_455 . 7_455 81.85(4) ?
Sc1 Sc2 Sc2 1_455 . 7_555 145.39(5) ?
Sc1 Sc2 Sc3 1_455 . 1_554 145.26(5) ?
Sc1 Sc2 Sc3 1_455 . . 81.76(5) ?
Sc1 Sc2 Sc3 1_455 . 7_455 90.08(5) ?
Sc1 Sc2 Sc3 1_455 . 7_556 90.08(5) ?
Sc1 Sc2 C1 1_455 . . 101.3(2) ?
Sc1 Sc2 C1 1_455 . 2_555 48.4(2) ?
Sc1 Sc2 C1 1_455 . 7_555 153.9(2) ?
Sc1 Sc2 C1 1_455 . 8_455 118.6(2) ?
Sc1 Sc2 C2 1_455 . . 48.6(2) ?
Sc1 Sc2 C2 1_455 . 2_555 101.1(2) ?
Sc1 Sc2 Sc2 2_655 . 7_455 145.39(5) ?
Sc1 Sc2 Sc2 2_655 . 7_555 81.85(4) ?
Sc1 Sc2 Sc3 2_655 . 1_554 81.76(5) ?
Sc1 Sc2 Sc3 2_655 . . 145.26(5) ?
Sc1 Sc2 Sc3 2_655 . 7_455 90.08(5) ?
Sc1 Sc2 Sc3 2_655 . 7_556 90.08(5) ?
Sc1 Sc2 C1 2_655 . . 48.4(2) ?
Sc1 Sc2 C1 2_655 . 2_555 101.3(2) ?
Sc1 Sc2 C1 2_655 . 7_555 118.6(2) ?
Sc1 Sc2 C1 2_655 . 8_455 153.9(2) ?
Sc1 Sc2 C2 2_655 . . 101.1(2) ?
Sc1 Sc2 C2 2_655 . 2_555 48.6(2) ?
Sc2 Sc2 Sc2 7_455 . 7_555 123.73(9) ?
Sc2 Sc2 Sc3 7_455 . 1_554 88.49(5) ?
Sc2 Sc2 Sc3 7_455 . . 65.39(3) ?
Sc2 Sc2 Sc3 7_455 . 7_455 57.29(3) ?
Sc2 Sc2 Sc3 7_455 . 7_556 122.58(4) ?
Sc2 Sc2 C1 7_455 . . 166.2(2) ?
Sc2 Sc2 C1 7_455 . 2_555 48.3(2) ?
Sc2 Sc2 C1 7_455 . 7_555 76.2(2) ?
Sc2 Sc2 C1 7_455 . 8_455 48.6(2) ?
Sc2 Sc2 C2 7_455 . . 96.2(2) ?
Sc2 Sc2 C2 7_455 . 2_555 101.4(2) ?
Sc2 Sc2 Sc3 7_555 . 1_554 65.39(3) ?
Sc2 Sc2 Sc3 7_555 . . 88.49(5) ?
Sc2 Sc2 Sc3 7_555 . 7_455 122.58(4) ?
Sc2 Sc2 Sc3 7_555 . 7_556 57.29(3) ?
Sc2 Sc2 C1 7_555 . . 48.3(2) ?
Sc2 Sc2 C1 7_555 . 2_555 166.2(2) ?
Sc2 Sc2 C1 7_555 . 7_555 48.6(2) ?
Sc2 Sc2 C1 7_555 . 8_455 76.2(2) ?
Sc2 Sc2 C2 7_555 . . 101.4(2) ?
Sc2 Sc2 C2 7_555 . 2_555 96.2(2) ?
Sc3 Sc2 Sc3 1_554 . . 123.98(9) ?
Sc3 Sc2 Sc3 1_554 . 7_455 57.20(3) ?
Sc3 Sc2 Sc3 1_554 . 7_556 122.68(4) ?
Sc3 Sc2 C1 1_554 . . 95.9(2) ?
Sc3 Sc2 C1 1_554 . 2_555 101.6(2) ?
Sc3 Sc2 C1 1_554 . 7_555 48.9(2) ?
Sc3 Sc2 C1 1_554 . 8_455 76.3(2) ?
Sc3 Sc2 C2 1_554 . . 166.1(2) ?
Sc3 Sc2 C2 1_554 . 2_555 48.2(2) ?
Sc3 Sc2 Sc3 . . 7_455 122.68(4) ?
Sc3 Sc2 Sc3 . . 7_556 57.20(3) ?
Sc3 Sc2 C1 . . . 101.6(2) ?
Sc3 Sc2 C1 . . 2_555 95.9(2) ?
Sc3 Sc2 C1 . . 7_555 76.3(2) ?
Sc3 Sc2 C1 . . 8_455 48.9(2) ?
Sc3 Sc2 C2 . . . 48.2(2) ?
Sc3 Sc2 C2 . . 2_555 166.1(2) ?
Sc3 Sc2 Sc3 7_455 . 7_556 179.78(9) ?
Sc3 Sc2 C1 7_455 . . 135.5(2) ?
Sc3 Sc2 C1 7_455 . 2_555 44.6(2) ?
Sc3 Sc2 C1 7_455 . 7_555 90.0(2) ?
Sc3 Sc2 C1 7_455 . 8_455 89.8(2) ?
Sc3 Sc2 C2 7_455 . . 135.8(2) ?
Sc3 Sc2 C2 7_455 . 2_555 44.3(2) ?
Sc3 Sc2 C1 7_556 . . 44.6(2) ?
Sc3 Sc2 C1 7_556 . 2_555 135.5(2) ?
Sc3 Sc2 C1 7_556 . 7_555 89.8(2) ?
Sc3 Sc2 C1 7_556 . 8_455 90.0(2) ?
Sc3 Sc2 C2 7_556 . . 44.3(2) ?
Sc3 Sc2 C2 7_556 . 2_555 135.8(2) ?
C1 Sc2 C1 . . 2_555 142.2(3) ?
C1 Sc2 C1 . . 7_555 96.9(3) ?
C1 Sc2 C1 . . 8_455 119.9(3) ?
C1 Sc2 C2 . . . 76.7(3) ?
C1 Sc2 C2 . . 2_555 91.2(3) ?
C1 Sc2 C1 2_555 . 7_555 119.9(3) ?
C1 Sc2 C1 2_555 . 8_455 96.9(3) ?
C1 Sc2 C2 2_555 . . 91.2(3) ?
C1 Sc2 C2 2_555 . 2_555 76.7(3) ?
C1 Sc2 C1 7_555 . 8_455 35.2(3) ?
C1 Sc2 C2 7_555 . . 119.7(3) ?
C1 Sc2 C2 7_555 . 2_555 97.1(3) ?
C1 Sc2 C2 8_455 . . 97.1(3) ?
C1 Sc2 C2 8_455 . 2_555 119.7(3) ?
C2 Sc2 C2 . . 2_555 142.2(3) ?
Co1 Sc3 Co1 5_455 . 6_556 71.79(6) ?
Co1 Sc3 Sc1 5_455 . 5_455 54.77(5) ?
Co1 Sc3 Sc1 5_455 . 6_556 54.67(6) ?
Co1 Sc3 Sc2 5_455 . . 93.72(5) ?
Co1 Sc3 Sc2 5_455 . 1_556 134.11(6) ?
Co1 Sc3 Sc2 5_455 . 7_455 54.00(5) ?
Co1 Sc3 Sc2 5_455 . 7_556 125.78(8) ?
Co1 Sc3 Sc3 5_455 . 7_456 93.50(4) ?
Co1 Sc3 Sc3 5_455 . 7_556 134.25(5) ?
Co1 Sc3 C1 5_455 . 7_556 98.8(2) ?
Co1 Sc3 C1 5_455 . 8_455 47.1(2) ?
Co1 Sc3 C2 5_455 . . 141.0(2) ?
Co1 Sc3 C2 5_455 . 2_556 140.2(2) ?
Co1 Sc3 C2 5_455 . 7_556 98.6(2) ?
Co1 Sc3 C2 5_455 . 8_455 46.8(2) ?
Co1 Sc3 Sc1 6_556 . 5_455 54.67(6) ?
Co1 Sc3 Sc1 6_556 . 6_556 54.77(5) ?
Co1 Sc3 Sc2 6_556 . . 134.11(6) ?
Co1 Sc3 Sc2 6_556 . 1_556 93.72(5) ?
Co1 Sc3 Sc2 6_556 . 7_455 125.78(8) ?
Co1 Sc3 Sc2 6_556 . 7_556 54.00(5) ?
Co1 Sc3 Sc3 6_556 . 7_456 134.25(5) ?
Co1 Sc3 Sc3 6_556 . 7_556 93.50(4) ?
Co1 Sc3 C1 6_556 . 7_556 47.1(2) ?
Co1 Sc3 C1 6_556 . 8_455 98.8(2) ?
Co1 Sc3 C2 6_556 . . 140.2(2) ?
Co1 Sc3 C2 6_556 . 2_556 141.0(2) ?
Co1 Sc3 C2 6_556 . 7_556 46.8(2) ?
Co1 Sc3 C2 6_556 . 8_455 98.6(2) ?
Sc1 Sc3 Sc1 5_455 . 6_556 89.04(7) ?
Sc1 Sc3 Sc2 5_455 . . 81.08(5) ?
Sc1 Sc3 Sc2 5_455 . 1_556 145.57(5) ?
Sc1 Sc3 Sc2 5_455 . 7_455 89.85(5) ?
Sc1 Sc3 Sc2 5_455 . 7_556 90.00(5) ?
Sc1 Sc3 Sc3 5_455 . 7_456 145.42(5) ?
Sc1 Sc3 Sc3 5_455 . 7_556 81.06(4) ?
Sc1 Sc3 C1 5_455 . 7_556 101.7(2) ?
Sc1 Sc3 C1 5_455 . 8_455 48.1(2) ?
Sc1 Sc3 C2 5_455 . . 117.9(2) ?
Sc1 Sc3 C2 5_455 . 2_556 153.0(3) ?
Sc1 Sc3 C2 5_455 . 7_556 47.8(2) ?
Sc1 Sc3 C2 5_455 . 8_455 101.6(2) ?
Sc1 Sc3 Sc2 6_556 . . 145.57(5) ?
Sc1 Sc3 Sc2 6_556 . 1_556 81.08(5) ?
Sc1 Sc3 Sc2 6_556 . 7_455 90.00(5) ?
Sc1 Sc3 Sc2 6_556 . 7_556 89.85(5) ?
Sc1 Sc3 Sc3 6_556 . 7_456 81.06(4) ?
Sc1 Sc3 Sc3 6_556 . 7_556 145.42(5) ?
Sc1 Sc3 C1 6_556 . 7_556 48.1(2) ?
Sc1 Sc3 C1 6_556 . 8_455 101.7(2) ?
Sc1 Sc3 C2 6_556 . . 153.0(3) ?
Sc1 Sc3 C2 6_556 . 2_556 117.9(2) ?
Sc1 Sc3 C2 6_556 . 7_556 101.6(2) ?
Sc1 Sc3 C2 6_556 . 8_455 47.8(2) ?
Sc2 Sc3 Sc2 . . 1_556 123.98(9) ?
Sc2 Sc3 Sc2 . . 7_455 57.32(3) ?
Sc2 Sc3 Sc2 . . 7_556 122.80(4) ?
Sc2 Sc3 Sc3 . . 7_456 88.59(5) ?
Sc2 Sc3 Sc3 . . 7_556 65.46(3) ?
Sc2 Sc3 C1 . . 7_556 166.3(2) ?
Sc2 Sc3 C1 . . 8_455 48.2(2) ?
Sc2 Sc3 C2 . . . 49.1(2) ?
Sc2 Sc3 C2 . . 2_556 76.1(2) ?
Sc2 Sc3 C2 . . 7_556 95.9(2) ?
Sc2 Sc3 C2 . . 8_455 101.9(2) ?
Sc2 Sc3 Sc2 1_556 . 7_455 122.80(4) ?
Sc2 Sc3 Sc2 1_556 . 7_556 57.32(3) ?
Sc2 Sc3 Sc3 1_556 . 7_456 65.46(3) ?
Sc2 Sc3 Sc3 1_556 . 7_556 88.59(5) ?
Sc2 Sc3 C1 1_556 . 7_556 48.2(2) ?
Sc2 Sc3 C1 1_556 . 8_455 166.3(2) ?
Sc2 Sc3 C2 1_556 . . 76.1(2) ?
Sc2 Sc3 C2 1_556 . 2_556 49.1(2) ?
Sc2 Sc3 C2 1_556 . 7_556 101.9(2) ?
Sc2 Sc3 C2 1_556 . 8_455 95.9(2) ?
Sc2 Sc3 Sc2 7_455 . 7_556 179.78(9) ?
Sc2 Sc3 Sc3 7_455 . 7_456 57.35(3) ?
Sc2 Sc3 Sc3 7_455 . 7_556 122.78(4) ?
Sc2 Sc3 C1 7_455 . 7_556 135.5(2) ?
Sc2 Sc3 C1 7_455 . 8_455 44.4(2) ?
Sc2 Sc3 C2 7_455 . . 90.5(2) ?
Sc2 Sc3 C2 7_455 . 2_556 89.7(2) ?
Sc2 Sc3 C2 7_455 . 7_556 135.1(2) ?
Sc2 Sc3 C2 7_455 . 8_455 44.8(2) ?
Sc2 Sc3 Sc3 7_556 . 7_456 122.78(4) ?
Sc2 Sc3 Sc3 7_556 . 7_556 57.35(3) ?
Sc2 Sc3 C1 7_556 . 7_556 44.4(2) ?
Sc2 Sc3 C1 7_556 . 8_455 135.5(2) ?
Sc2 Sc3 C2 7_556 . . 89.7(2) ?
Sc2 Sc3 C2 7_556 . 2_556 90.5(2) ?
Sc2 Sc3 C2 7_556 . 7_556 44.8(2) ?
Sc2 Sc3 C2 7_556 . 8_455 135.1(2) ?
Sc3 Sc3 Sc3 7_456 . 7_556 124.14(9) ?
Sc3 Sc3 C1 7_456 . 7_556 96.0(2) ?
Sc3 Sc3 C1 7_456 . 8_455 101.5(2) ?
Sc3 Sc3 C2 7_456 . . 76.6(2) ?
Sc3 Sc3 C2 7_456 . 2_556 48.6(2) ?
Sc3 Sc3 C2 7_456 . 7_556 166.8(2) ?
Sc3 Sc3 C2 7_456 . 8_455 48.4(2) ?
Sc3 Sc3 C1 7_556 . 7_556 101.5(2) ?
Sc3 Sc3 C1 7_556 . 8_455 96.0(2) ?
Sc3 Sc3 C2 7_556 . . 48.6(2) ?
Sc3 Sc3 C2 7_556 . 2_556 76.6(2) ?
Sc3 Sc3 C2 7_556 . 7_556 48.4(2) ?
Sc3 Sc3 C2 7_556 . 8_455 166.8(2) ?
C1 Sc3 C1 7_556 . 8_455 142.0(3) ?
C1 Sc3 C2 7_556 . . 119.5(3) ?
C1 Sc3 C2 7_556 . 2_556 97.3(3) ?
C1 Sc3 C2 7_556 . 7_556 76.9(3) ?
C1 Sc3 C2 7_556 . 8_455 90.7(3) ?
C1 Sc3 C2 8_455 . . 97.3(3) ?
C1 Sc3 C2 8_455 . 2_556 119.5(3) ?
C1 Sc3 C2 8_455 . 7_556 90.7(3) ?
C1 Sc3 C2 8_455 . 8_455 76.9(3) ?
C2 Sc3 C2 . . 2_556 35.2(4) ?
C2 Sc3 C2 . . 7_556 97.0(3) ?
C2 Sc3 C2 . . 8_455 120.5(3) ?
C2 Sc3 C2 2_556 . 7_556 120.5(3) ?
C2 Sc3 C2 2_556 . 8_455 97.0(3) ?
C2 Sc3 C2 7_556 . 8_455 141.5(3) ?
Co1 C1 Sc1 . . . 76.0(3) ?
Co1 C1 Sc1 . . 2_655 77.3(3) ?
Co1 C1 Sc2 . . . 79.2(3) ?
Co1 C1 Sc2 . . 7_555 152.6(5) ?
Co1 C1 Sc3 . . 7_556 76.7(3) ?
Co1 C1 C1 . . 2_655 134.9(6) ?
Sc1 C1 Sc1 . . 2_655 91.6(3) ?
Sc1 C1 Sc2 . . . 155.1(4) ?
Sc1 C1 Sc2 . . 7_555 120.0(4) ?
Sc1 C1 Sc3 . . 7_556 83.6(3) ?
Sc1 C1 C1 . . 2_655 71.5(5) ?
Sc1 C1 Sc2 2_655 . . 82.7(3) ?
Sc1 C1 Sc2 2_655 . 7_555 121.0(4) ?
Sc1 C1 Sc3 2_655 . 7_556 154.0(4) ?
Sc1 C1 C1 2_655 . 2_655 73.4(5) ?
Sc2 C1 Sc2 . . 7_555 83.1(3) ?
Sc2 C1 Sc3 . . 7_556 91.0(3) ?
Sc2 C1 C1 . . 2_655 128.7(6) ?
Sc2 C1 Sc3 7_555 . 7_556 82.9(3) ?
Sc2 C1 C1 7_555 . 2_655 72.4(5) ?
Sc3 C1 C1 7_556 . 2_655 128.1(6) ?
Co1 C2 Sc1 . . 1_455 77.0(3) ?
Co1 C2 Sc1 . . 2_656 76.4(3) ?
Co1 C2 Sc2 . . . 79.0(3) ?
Co1 C2 Sc3 . . . 152.7(5) ?
Co1 C2 Sc3 . . 7_556 77.2(3) ?
Co1 C2 C2 . . 2_556 134.9(6) ?
Sc1 C2 Sc1 1_455 . 2_656 91.9(3) ?
Sc1 C2 Sc2 1_455 . . 82.0(3) ?
Sc1 C2 Sc3 1_455 . . 120.3(4) ?
Sc1 C2 Sc3 1_455 . 7_556 154.1(5) ?
Sc1 C2 C2 1_455 . 2_556 72.4(5) ?
Sc1 C2 Sc2 2_656 . . 155.3(4) ?
Sc1 C2 Sc3 2_656 . . 120.4(4) ?
Sc1 C2 Sc3 2_656 . 7_556 84.2(3) ?
Sc1 C2 C2 2_656 . 2_556 72.5(5) ?
Sc2 C2 Sc3 . . . 82.7(3) ?
Sc2 C2 Sc3 . . 7_556 90.9(3) ?
Sc2 C2 C2 . . 2_556 127.1(6) ?
Sc3 C2 Sc3 . . 7_556 83.0(3) ?
Sc3 C2 C2 . . 2_556 72.4(5) ?
Sc3 C2 C2 7_556 . 2_556 129.7(6) ?

loop_
_geom_bond_atom_site_label_1
_geom_bond_atom_site_label_2
_geom_bond_site_symmetry_1
_geom_bond_site_symmetry_2
_geom_bond_distance
_geom_bond_publ_flag
Co1 Sc1 . 1_455 2.773(2) ?
Co1 Sc1 . . 2.759(2) ?
Co1 Sc1 . 2_655 2.783(3) ?
Co1 Sc1 . 2_656 2.754(3) ?
Co1 Sc2 . . 2.853(2) ?
Co1 Sc2 . 3_555 2.853(2) ?
Co1 Sc3 . 5_545 2.786(2) ?
Co1 Sc3 . 7_556 2.786(2) ?
Co1 C1 . . 2.097(9) ?
Co1 C1 . 4_555 2.097(9) ?
Co1 C2 . . 2.084(9) ?
Co1 C2 . 4_555 2.084(9) ?
Sc1 Sc1 . 2_655 3.383(2) ?
Sc1 Sc1 . 2_756 3.391(2) ?
Sc1 Sc2 . 1_655 3.116(2) ?
Sc1 Sc2 . 3_655 3.116(2) ?
Sc1 Sc3 . 5_545 3.166(2) ?
Sc1 Sc3 . 7_556 3.166(2) ?
Sc1 C1 . . 2.372(8) ?
Sc1 C1 . 2_655 2.348(8) ?
Sc1 C1 . 3_655 2.348(8) ?
Sc1 C1 . 4_555 2.372(8) ?
Sc1 C2 . 1_655 2.359(8) ?
Sc1 C2 . 2_656 2.358(9) ?
Sc1 C2 . 3_656 2.358(9) ?
Sc1 C2 . 4_655 2.359(8) ?
Sc2 Sc2 . 7_455 3.1355(16) ?
Sc2 Sc2 . 7_555 3.1355(16) ?
Sc2 Sc3 . 1_554 3.1347(16) ?
Sc2 Sc3 . . 3.1347(16) ?
Sc2 Sc3 . 7_455 3.3868(6) ?
Sc2 Sc3 . 7_556 3.3868(6) ?
Sc2 C1 . . 2.369(9) ?
Sc2 C1 . 2_555 2.369(9) ?
Sc2 C1 . 7_555 2.356(9) ?
Sc2 C1 . 8_455 2.356(9) ?
Sc2 C2 . . 2.388(9) ?
Sc2 C2 . 2_555 2.388(9) ?
Sc3 Sc3 . 7_456 3.1295(15) ?
Sc3 Sc3 . 7_556 3.1295(15) ?
Sc3 C1 . 7_556 2.379(9) ?
Sc3 C1 . 8_455 2.379(9) ?
Sc3 C2 . . 2.356(9) ?
Sc3 C2 . 2_556 2.356(9) ?
Sc3 C2 . 7_556 2.366(9) ?
Sc3 C2 . 8_455 2.366(9) ?
C1 C1 . 2_655 1.425(14) ?
C2 C2 . 2_556 1.423(15) ?

_cod_database_fobs_code 2300693
